data_1528897
loop_
_publ_author_name
'Suesse, P.'
'Brehler, B.'

_publ_section_title
;
 Die Kristallstruktur des K Zn Cl3 (H2 O)2
;
_journal_name_full 'Beitraege zur Mineralogie und Petrographie (-11,1965)'
_journal_page_first 132
_journal_page_last 140
_journal_volume 10
_journal_year 1964
_chemical_formula_sum 'Cl3 H4 K O2 Zn'
_chemical_name_systematic 'K (Zn Cl3) (H2 O)2'
_space_group_IT_number 14
_symmetry_space_group_name_Hall '-P 2yab'
_symmetry_space_group_name_H-M 'P 1 21/a 1'
_cell_angle_alpha 90
_cell_angle_beta 107.5
_cell_angle_gamma 90
_cell_formula_units_Z 4
_cell_length_a 12.03
_cell_length_b 10.09
_cell_length_c 6.26
_cell_volume 724.687
_citation_journal_id_ASTM BMUPA4
_cod_data_source_file Suesse_BMUPA4_1964_367.cif
_cod_data_source_block H4Cl3K1O2Zn1
_cod_original_cell_volume 724.6873
_cod_original_sg_symbol_Hall '-P 2ybc (z,y,-x)'
_cod_original_formula_sum 'H4 Cl3 K1 O2 Zn1'
_cod_database_code 1528897

loop_
_symmetry_equiv_pos_as_xyz
x,y,z
-x+1/2,y+1/2,-z
-x,-y,-z
x-1/2,-y-1/2,z

loop_
_atom_site_label
_atom_site_type_symbol
_atom_site_fract_x
_atom_site_fract_y
_atom_site_fract_z
_atom_site_occupancy
_atom_site_U_iso_or_equiv
_atom_site_attached_hydrogens
Cl2 Cl-1 0.119 0.301 0.786 1 0.0 0
Zn1 Zn+2 0.208 0.118 0.961 1 0.0 0
O1 O-2 0.36 0.111 0.905 1 0.0 2
Cl1 Cl-1 0.246 0.134 0.336 1 0.0 0
O2 O-2 0.57 0.116 0.275 1 0.0 2
K1 K+1 0.877 0.144 0.664 1 0.0 0
Cl3 Cl-1 0.099 0.941 0.815 1 0.0 0
